data_7111560
loop_
_publ_author_name
'Mehdi, Hasan'
'Binnemans, Koen'
'Van Hecke, Kristof'
'Van Meervelt, Luc'
'Nockemann, Peter'

_publ_section_title
;
 Hydrophobic ionic liquids with strongly coordinating anions
;
_journal_issue 2
_journal_name_full 'Chemical Communications'
_journal_page_first 234
_journal_page_last 236
_journal_paper_doi 10.1039/b914977e
_journal_volume 46
_journal_year 2010
_chemical_formula_moiety 'C20 H4 F24 Nd O8, C8 H15 N2'
_chemical_formula_sum 'C28 H19 F24 N2 Nd O8'
_chemical_formula_weight 1111.69
_chemical_name_systematic
;
?
;
_space_group_IT_number 61
_symmetry_cell_setting orthorhombic
_symmetry_space_group_name_Hall '-P 2ac 2ab'
_symmetry_space_group_name_H-M 'P b c a'
_atom_sites_solution_hydrogens geom
_atom_sites_solution_primary direct
_atom_sites_solution_secondary difmap
_audit_creation_method SHELXL-97
_cell_angle_alpha 90.00
_cell_angle_beta 90.00
_cell_angle_gamma 90.00
_cell_formula_units_Z 16
_cell_length_a 16.4109(3)
_cell_length_b 21.9547(5)
_cell_length_c 43.1651(8)
_cell_measurement_reflns_used 6903
_cell_measurement_temperature 100(2)
_cell_measurement_theta_max 71.31
_cell_measurement_theta_min 3.38
_cell_volume 15552.2(5)
_computing_cell_refinement 'Bruker SAINT'
_computing_data_collection 'Bruker SMART'
_computing_data_reduction 'Bruker SAINT'
_computing_publication_material Platon
_computing_structure_refinement 'SHELXL-97 (Sheldrick, 1997)'
_computing_structure_solution 'SHELXS-97 (Sheldrick, 1990)'
_diffrn_ambient_temperature 100(2)
_diffrn_measured_fraction_theta_full 0.994
_diffrn_measured_fraction_theta_max 0.994
_diffrn_measurement_device_type 'SMART 6000'
_diffrn_measurement_method '\w and \f scans'
_diffrn_radiation_monochromator 'crossed G\"obel mirrors'
_diffrn_radiation_source 'fine-focus sealed tube'
_diffrn_radiation_type CuK\a
_diffrn_radiation_wavelength 1.54178
_diffrn_reflns_av_R_equivalents 0.0878
_diffrn_reflns_av_sigmaI/netI 0.0394
_diffrn_reflns_limit_h_max 20
_diffrn_reflns_limit_h_min -19
_diffrn_reflns_limit_k_max 25
_diffrn_reflns_limit_k_min -26
_diffrn_reflns_limit_l_max 50
_diffrn_reflns_limit_l_min -52
_diffrn_reflns_number 134988
_diffrn_reflns_theta_full 71.47
_diffrn_reflns_theta_max 71.47
_diffrn_reflns_theta_min 2.05
_exptl_absorpt_coefficient_mu 11.734
_exptl_absorpt_correction_T_max 0.096
_exptl_absorpt_correction_T_min 0.018
_exptl_absorpt_correction_type multi-scan
_exptl_absorpt_process_details 'Bruker SADABS'
_exptl_crystal_colour blue
_exptl_crystal_density_diffrn 1.899
_exptl_crystal_density_method 'not measured'
_exptl_crystal_description block
_exptl_crystal_F_000 8656
_exptl_crystal_size_max 0.4
_exptl_crystal_size_mid 0.25
_exptl_crystal_size_min 0.2
_refine_diff_density_max 3.371
_refine_diff_density_min -1.435
_refine_diff_density_rms 0.169
_refine_ls_extinction_method none
_refine_ls_goodness_of_fit_ref 1.014
_refine_ls_hydrogen_treatment constr
_refine_ls_matrix_type full
_refine_ls_number_parameters 1251
_refine_ls_number_reflns 15060
_refine_ls_number_restraints 979
_refine_ls_restrained_S_all 1.069
_refine_ls_R_factor_all 0.0616
_refine_ls_R_factor_gt 0.0529
_refine_ls_shift/su_max 0.000
_refine_ls_shift/su_mean 0.000
_refine_ls_structure_factor_coef Fsqd
_refine_ls_weighting_details 'calc w=1/[\s^2^(Fo^2^)+(0.0883P)^2^+73.9228P] where P=(Fo^2^+2Fc^2^)/3'
_refine_ls_weighting_scheme calc
_refine_ls_wR_factor_gt 0.1342
_refine_ls_wR_factor_ref 0.1425
_reflns_number_gt 12984
_reflns_number_total 15060
_reflns_threshold_expression >2sigma(I)
_cod_data_source_file b914977esup1.cif
_cod_data_source_block wg209
_cod_database_code 7111560

loop_
_symmetry_equiv_pos_as_xyz
'x, y, z'
'-x+1/2, -y, z+1/2'
'-x, y+1/2, -z+1/2'
'x+1/2, -y+1/2, -z'
'-x, -y, -z'
'x-1/2, y, -z-1/2'
'x, -y-1/2, z-1/2'
'-x-1/2, y-1/2, z'

loop_
_atom_site_label
_atom_site_type_symbol
_atom_site_fract_x
_atom_site_fract_y
_atom_site_fract_z
_atom_site_U_iso_or_equiv
_atom_site_adp_type
_atom_site_occupancy
_atom_site_symmetry_multiplicity
_atom_site_calc_flag
_atom_site_refinement_flags
_atom_site_disorder_assembly
_atom_site_disorder_group
C1 C 0.9552(5) 0.1872(3) 0.12198(16) 0.0317(10) Uani 1 1 d U . .
C2 C 0.9171(3) 0.2504(3) 0.11590(12) 0.0172(9) Uani 1 1 d U . .
C3 C 0.9423(4) 0.2986(3) 0.13424(13) 0.0205(10) Uani 1 1 d U . .
H3 H 0.9842 0.2919 0.1490 0.025 Uiso 1 1 calc R . .
C4 C 0.9082(3) 0.3562(2) 0.13171(11) 0.0127(8) Uani 1 1 d U . .
C5 C 0.9364(3) 0.4056(3) 0.15484(13) 0.0183(8) Uani 1 1 d U . .
C6 C 0.5990(3) 0.3724(2) -0.00999(11) 0.0237(8) Uani 1 1 d DU . .
C7 C 0.6279(3) 0.3319(3) 0.01730(11) 0.0141(7) Uani 1 1 d U A .
C8 C 0.6027(3) 0.2718(3) 0.01738(11) 0.0145(8) Uani 1 1 d U . .
H8 H 0.5668 0.2579 0.0017 0.017 Uiso 1 1 calc R A .
C9 C 0.6293(3) 0.2309(3) 0.04028(11) 0.0112(7) Uani 1 1 d U A .
C10 C 0.6005(3) 0.1650(3) 0.03782(13) 0.0178(7) Uani 1 1 d U . .
C11 C 0.8705(4) 0.4696(3) 0.00740(13) 0.0226(8) Uani 1 1 d U . .
C12 C 0.8513(3) 0.4041(3) 0.01810(12) 0.0161(8) Uani 1 1 d U A .
C13 C 0.8531(3) 0.3584(3) -0.00371(12) 0.0192(9) Uani 1 1 d U . .
H13 H 0.8646 0.3683 -0.0247 0.023 Uiso 1 1 calc R . .
C14 C 0.8383(3) 0.2979(3) 0.00429(12) 0.0193(8) Uani 1 1 d U A .
C15 C 0.8456(3) 0.2495(3) -0.02152(12) 0.0308(9) Uani 1 1 d DU . .
C16 C 0.6872(3) 0.2758(3) 0.18036(12) 0.0306(10) Uani 1 1 d DU . .
C17 C 0.6845(4) 0.3124(3) 0.14980(12) 0.0170(11) Uani 1 1 d . A .
C18 C 0.6449(4) 0.3678(3) 0.15096(13) 0.0235(13) Uani 1 1 d . . .
H18 H 0.6204 0.3803 0.1698 0.028 Uiso 1 1 calc R C .
C19 C 0.6400(3) 0.4055(3) 0.12546(12) 0.0163(11) Uani 1 1 d . A .
C20 C 0.5922(4) 0.4649(3) 0.12909(16) 0.0253(13) Uani 1 1 d . . .
C21 C 0.4087(4) 0.3359(3) 0.23576(13) 0.0221(10) Uani 1 1 d U . .
C22 C 0.3773(3) 0.3790(3) 0.21037(11) 0.0114(10) Uani 1 1 d . . .
C23 C 0.4036(3) 0.4395(3) 0.21101(12) 0.0176(11) Uani 1 1 d . . .
H23 H 0.4368 0.4530 0.2277 0.021 Uiso 1 1 calc R . .
C24 C 0.3824(3) 0.4799(3) 0.18790(12) 0.0131(10) Uani 1 1 d . . .
C25 C 0.4139(4) 0.5457(3) 0.19141(14) 0.0270(11) Uani 1 1 d U . .
C26 C 0.0745(4) 0.5332(3) 0.09945(12) 0.0186(12) Uani 1 1 d . . .
C27 C 0.1090(3) 0.4691(3) 0.10520(11) 0.0129(10) Uani 1 1 d . . .
C28 C 0.0826(3) 0.4223(3) 0.08614(12) 0.0184(12) Uani 1 1 d . . .
H28 H 0.0423 0.4302 0.0709 0.022 Uiso 1 1 calc R . .
C29 C 0.1143(3) 0.3638(3) 0.08910(12) 0.0147(11) Uani 1 1 d . . .
C30 C 0.0862(4) 0.3161(3) 0.06520(14) 0.0280(15) Uani 1 1 d . . .
C31 C 0.3949(6) 0.4555(4) 0.05750(16) 0.0477(14) Uani 1 1 d U . .
C32 C 0.3769(4) 0.4125(3) 0.08479(13) 0.0269(14) Uani 1 1 d . . .
C33 C 0.4271(4) 0.3619(3) 0.08888(13) 0.0259(14) Uani 1 1 d . . .
H33 H 0.4744 0.3573 0.0764 0.031 Uiso 1 1 calc R . .
C34 C 0.4086(3) 0.3186(3) 0.11089(12) 0.0183(12) Uani 1 1 d . . .
C35 C 0.4644(4) 0.2634(4) 0.11404(15) 0.0310(15) Uani 1 1 d . . .
C36 C 0.1147(3) 0.2450(3) 0.21060(11) 0.0233(10) Uani 1 1 d DU . .
C37 C 0.1479(3) 0.3081(3) 0.20167(12) 0.0136(11) Uani 1 1 d . D .
C38 C 0.1434(3) 0.3525(3) 0.22427(12) 0.0172(11) Uani 1 1 d . . .
H38 H 0.1296 0.3412 0.2449 0.021 Uiso 1 1 calc R D .
C39 C 0.1588(3) 0.4139(3) 0.21746(12) 0.0150(11) Uani 1 1 d . D .
C40 C 0.1390(4) 0.4610(3) 0.24231(14) 0.0275(14) Uani 1 1 d . . .
C41 C 0.6379(5) 0.6008(4) 0.04507(16) 0.0388(18) Uani 1 1 d . . .
H41A H 0.6309 0.6449 0.0473 0.058 Uiso 1 1 calc R . .
H41B H 0.5859 0.5803 0.0490 0.058 Uiso 1 1 calc R . .
H41C H 0.6563 0.5915 0.0240 0.058 Uiso 1 1 calc R . .
C42 C 0.7358(4) 0.6150(3) 0.08825(15) 0.0235(14) Uani 1 1 d . . .
H42 H 0.7250 0.6570 0.0916 0.028 Uiso 1 1 calc R . .
C43 C 0.7877(4) 0.5233(3) 0.09143(13) 0.0213(12) Uani 1 1 d . . .
H43 H 0.8204 0.4899 0.0978 0.026 Uiso 1 1 calc R . .
C44 C 0.7304(4) 0.5226(3) 0.06914(14) 0.0222(12) Uani 1 1 d . . .
H44 H 0.7149 0.4886 0.0569 0.027 Uiso 1 1 calc R . .
C45 C 0.8455(4) 0.6019(3) 0.12773(13) 0.0235(13) Uani 1 1 d . . .
H45A H 0.8453 0.6470 0.1285 0.028 Uiso 1 1 calc R . .
H45B H 0.9015 0.5886 0.1226 0.028 Uiso 1 1 calc R . .
C46 C 0.8225(3) 0.5770(3) 0.15955(13) 0.0214(12) Uani 1 1 d . . .
H46A H 0.8121 0.5327 0.1580 0.026 Uiso 1 1 calc R . .
H46B H 0.7718 0.5969 0.1668 0.026 Uiso 1 1 calc R . .
C47 C 0.8908(4) 0.5885(4) 0.18299(15) 0.0309(15) Uani 1 1 d . . .
H47A H 0.9404 0.5664 0.1763 0.037 Uiso 1 1 calc R . .
H47B H 0.9038 0.6326 0.1833 0.037 Uiso 1 1 calc R . .
C48 C 0.8680(5) 0.5682(5) 0.21547(16) 0.051(2) Uani 1 1 d . . .
H48A H 0.8233 0.5936 0.2232 0.077 Uiso 1 1 calc R . .
H48B H 0.9153 0.5725 0.2292 0.077 Uiso 1 1 calc R . .
H48C H 0.8507 0.5255 0.2150 0.077 Uiso 1 1 calc R . .
C49 C 0.3145(6) 0.5941(5) 0.1073(2) 0.055(2) Uani 1 1 d U . .
H49A H 0.2899 0.5995 0.0867 0.083 Uiso 1 1 calc R . .
H49B H 0.3159 0.5507 0.1124 0.083 Uiso 1 1 calc R . .
H49C H 0.3701 0.6104 0.1071 0.083 Uiso 1 1 calc R . .
C50 C 0.2194(5) 0.5979(4) 0.1527(2) 0.0406(15) Uani 1 1 d U . .
H50 H 0.2168 0.5551 0.1556 0.049 Uiso 1 1 calc R . .
C51 C 0.2039(4) 0.6932(3) 0.15608(16) 0.0305(13) Uani 1 1 d U . .
H51 H 0.1848 0.7322 0.1623 0.037 Uiso 1 1 calc R . .
C52 C 0.2577(5) 0.6847(5) 0.1336(2) 0.0471(17) Uani 1 1 d U . .
H52 H 0.2854 0.7150 0.1219 0.057 Uiso 1 1 calc R . .
C53 C 0.1207(4) 0.6352(4) 0.19437(15) 0.0311(14) Uani 1 1 d U . .
H53A H 0.0992 0.5931 0.1946 0.037 Uiso 1 1 calc R . .
H53B H 0.0744 0.6630 0.1904 0.037 Uiso 1 1 calc R . .
C54 C 0.1558(3) 0.6494(3) 0.22561(14) 0.0195(11) Uani 1 1 d U . .
H54A H 0.1795 0.6909 0.2253 0.023 Uiso 1 1 calc R . .
H54B H 0.2002 0.6203 0.2302 0.023 Uiso 1 1 calc R . .
C55 C 0.0916(4) 0.6457(3) 0.25107(16) 0.0268(13) Uani 1 1 d U . .
H55A H 0.0497 0.6773 0.2473 0.032 Uiso 1 1 calc R . .
H55B H 0.0645 0.6055 0.2500 0.032 Uiso 1 1 calc R . .
C56 C 0.1259(5) 0.6543(4) 0.28295(17) 0.0426(18) Uani 1 1 d U . .
H56A H 0.1615 0.6199 0.2881 0.064 Uiso 1 1 calc R . .
H56B H 0.0812 0.6564 0.2980 0.064 Uiso 1 1 calc R . .
H56C H 0.1573 0.6922 0.2837 0.064 Uiso 1 1 calc R . .
N1 N 0.6991(3) 0.5793(3) 0.06744(10) 0.0201(10) Uani 1 1 d . . .
N2 N 0.7898(3) 0.5816(2) 0.10327(10) 0.0140(9) Uani 1 1 d . . .
N3 N 0.2640(4) 0.6279(4) 0.13122(14) 0.0419(14) Uani 1 1 d U . .
N4 N 0.1793(3) 0.6410(2) 0.16913(11) 0.0186(9) Uani 1 1 d U . .
O1 O 0.8641(2) 0.24987(18) 0.09503(8) 0.0142(7) Uani 1 1 d U . .
O2 O 0.8547(2) 0.37444(18) 0.11322(8) 0.0127(7) Uani 1 1 d U . .
O3 O 0.6734(2) 0.35886(18) 0.03592(8) 0.0149(7) Uani 1 1 d U . .
O4 O 0.6765(2) 0.24089(18) 0.06248(8) 0.0125(7) Uani 1 1 d U . .
O5 O 0.8350(2) 0.40032(19) 0.04671(8) 0.0152(7) Uani 1 1 d U . .
O6 O 0.8208(2) 0.27671(19) 0.03029(8) 0.0176(7) Uani 1 1 d U . .
O7 O 0.7187(2) 0.28751(18) 0.12723(8) 0.0155(8) Uani 1 1 d . . .
O8 O 0.6725(2) 0.39787(18) 0.09927(8) 0.0152(8) Uani 1 1 d . . .
O9 O 0.3311(2) 0.35430(17) 0.19131(8) 0.0136(8) Uani 1 1 d . . .
O10 O 0.3380(2) 0.47168(17) 0.16471(8) 0.0120(7) Uani 1 1 d . . .
O11 O 0.1599(2) 0.46697(18) 0.12691(8) 0.0154(8) Uani 1 1 d . . .
O12 O 0.1652(2) 0.34426(18) 0.10787(8) 0.0133(7) Uani 1 1 d . . .
O13 O 0.3174(3) 0.4286(2) 0.10058(9) 0.0219(9) Uani 1 1 d . . .
O14 O 0.3488(2) 0.31817(19) 0.12910(9) 0.0169(8) Uani 1 1 d . . .
O15 O 0.1713(2) 0.31278(17) 0.17395(8) 0.0131(7) Uani 1 1 d . . .
O16 O 0.1838(2) 0.43608(17) 0.19244(8) 0.0144(7) Uani 1 1 d . . .
F1 F 0.9755(3) 0.1601(2) 0.09547(10) 0.0486(11) Uani 1 1 d U . .
F2 F 1.0218(3) 0.1897(2) 0.13922(11) 0.0480(11) Uani 1 1 d U . .
F3 F 0.9015(4) 0.1512(2) 0.13637(12) 0.0539(11) Uani 1 1 d U . .
F4 F 1.0069(3) 0.39327(19) 0.16829(10) 0.0398(9) Uani 1 1 d U . .
F5 F 0.9437(2) 0.45971(16) 0.14118(8) 0.0238(7) Uani 1 1 d U . .
F6 F 0.8804(3) 0.4123(2) 0.17711(8) 0.0362(9) Uani 1 1 d U . .
F7A F 0.6038(7) 0.4312(3) -0.0030(2) 0.0280(15) Uani 0.54(2) 1 d PDU A 1
F8A F 0.5219(5) 0.3605(5) -0.0174(3) 0.0382(18) Uani 0.54(2) 1 d PDU A 1
F9A F 0.6452(7) 0.3607(6) -0.03440(18) 0.0348(18) Uani 0.54(2) 1 d PDU A 1
F7B F 0.6621(6) 0.3821(7) -0.0297(3) 0.0350(19) Uani 0.46(2) 1 d PDU A 2
F8B F 0.5411(8) 0.3466(5) -0.0274(3) 0.037(2) Uani 0.46(2) 1 d PDU A 2
F9B F 0.5758(9) 0.4269(4) -0.0014(3) 0.0337(18) Uani 0.46(2) 1 d PDU A 2
F10 F 0.5406(2) 0.15659(18) 0.01749(9) 0.0313(8) Uani 1 1 d U A .
F11 F 0.6618(2) 0.12918(18) 0.02943(9) 0.0303(8) Uani 1 1 d U A .
F12 F 0.5740(2) 0.14522(18) 0.06533(8) 0.0303(8) Uani 1 1 d U A .
F13 F 0.9140(2) 0.4995(2) 0.02817(9) 0.0361(9) Uani 1 1 d U . .
F14 F 0.8013(2) 0.5005(2) 0.00335(9) 0.0354(8) Uani 1 1 d U . .
F15 F 0.9109(3) 0.4710(2) -0.01944(9) 0.0422(10) Uani 1 1 d U . .
F16A F 0.8017(5) 0.2663(4) -0.04712(14) 0.0451(17) Uani 0.577(7) 1 d PDU B 1
F17A F 0.9178(4) 0.2396(4) -0.0309(2) 0.0540(18) Uani 0.577(7) 1 d PDU B 1
F18A F 0.8051(5) 0.1975(3) -0.01481(17) 0.0455(16) Uani 0.577(7) 1 d PDU B 1
F16B F 0.8852(7) 0.2719(5) -0.0460(2) 0.049(2) Uani 0.423(7) 1 d PDU B 2
F17B F 0.9013(6) 0.2072(4) -0.0121(2) 0.0407(19) Uani 0.423(7) 1 d PDU B 2
F18B F 0.7785(5) 0.2249(6) -0.0276(3) 0.055(2) Uani 0.423(7) 1 d PDU B 2
F19A F 0.7229(7) 0.2211(4) 0.1769(2) 0.0358(19) Uani 0.535(17) 1 d PDU C 1
F20A F 0.7236(8) 0.3047(5) 0.2028(2) 0.046(2) Uani 0.535(17) 1 d PDU C 1
F21A F 0.6119(4) 0.2613(6) 0.1911(2) 0.046(2) Uani 0.535(17) 1 d PDU C 1
F19B F 0.7547(7) 0.2946(6) 0.1953(3) 0.047(2) Uani 0.465(17) 1 d PDU C 2
F20B F 0.6258(7) 0.2905(7) 0.1988(2) 0.047(2) Uani 0.465(17) 1 d PDU C 2
F21B F 0.6913(9) 0.2176(4) 0.1761(3) 0.039(2) Uani 0.465(17) 1 d PDU C 2
F22 F 0.6394(3) 0.5088(2) 0.14076(12) 0.0457(11) Uani 1 1 d . C .
F23 F 0.5281(3) 0.4585(2) 0.14766(12) 0.0501(12) Uani 1 1 d U C .
F24 F 0.5637(3) 0.4858(2) 0.10219(10) 0.0409(10) Uani 1 1 d . C .
F25 F 0.4576(3) 0.2946(2) 0.22379(10) 0.0505(12) Uani 1 1 d U . .
F26 F 0.4481(3) 0.3638(2) 0.25832(10) 0.0542(13) Uani 1 1 d U . .
F27 F 0.3483(3) 0.3055(2) 0.24861(10) 0.0453(11) Uani 1 1 d U . .
F28 F 0.4798(3) 0.5498(2) 0.20845(11) 0.0568(12) Uani 1 1 d U . .
F29 F 0.3558(4) 0.5792(2) 0.20539(12) 0.0572(12) Uani 1 1 d U . .
F30 F 0.4296(2) 0.57103(17) 0.16420(8) 0.0308(8) Uani 1 1 d U . .
F31 F 0.0554(2) 0.56112(16) 0.12607(8) 0.0224(7) Uani 1 1 d . . .
F32 F 0.0073(2) 0.53300(17) 0.08190(8) 0.0272(8) Uani 1 1 d U . .
F33 F 0.1294(2) 0.56841(17) 0.08516(8) 0.0290(8) Uani 1 1 d . . .
F34 F 0.0108(2) 0.3253(2) 0.05505(10) 0.0392(10) Uani 1 1 d . . .
F35 F 0.0873(4) 0.2600(2) 0.07664(12) 0.0621(16) Uani 1 1 d . . .
F36 F 0.1351(3) 0.3174(3) 0.04097(10) 0.0535(13) Uani 1 1 d U . .
F37 F 0.4100(3) 0.5108(2) 0.06683(11) 0.0543(11) Uani 1 1 d U . .
F38 F 0.3345(4) 0.4569(3) 0.03813(12) 0.0770(15) Uani 1 1 d U . .
F39 F 0.4621(4) 0.4393(3) 0.04140(14) 0.0850(17) Uani 1 1 d U . .
F40 F 0.5348(3) 0.2690(2) 0.09887(11) 0.0487(12) Uani 1 1 d . . .
F41 F 0.4852(3) 0.2548(2) 0.14395(10) 0.0435(11) Uani 1 1 d . . .
F42 F 0.4290(3) 0.2128(2) 0.10456(12) 0.0453(11) Uani 1 1 d . . .
F43A F 0.1443(3) 0.2007(2) 0.19265(12) 0.0411(12) Uani 0.837(6) 1 d PDU D 1
F44A F 0.1264(4) 0.2303(3) 0.23956(10) 0.0486(14) Uani 0.837(6) 1 d PDU D 1
F45A F 0.0342(3) 0.2435(2) 0.20515(13) 0.0418(12) Uani 0.837(6) 1 d PDU D 1
F43B F 0.1811(9) 0.2120(10) 0.2179(5) 0.037(3) Uani 0.163(6) 1 d PDU D 2
F44B F 0.0741(13) 0.2450(11) 0.2374(3) 0.033(3) Uani 0.163(6) 1 d PDU D 2
F45B F 0.0746(13) 0.2137(10) 0.1900(4) 0.036(3) Uani 0.163(6) 1 d PDU D 2
F46 F 0.1241(4) 0.4377(2) 0.26988(9) 0.0559(14) Uani 1 1 d . D .
F47 F 0.0714(3) 0.4910(2) 0.23432(11) 0.0509(13) Uani 1 1 d . D .
F48 F 0.1972(3) 0.5018(2) 0.24450(12) 0.0584(15) Uani 1 1 d . D .
Nd1 Nd 0.764618(15) 0.324036(12) 0.076590(5) 0.00681(9) Uani 1 1 d . A .
Nd2 Nd 0.250096(15) 0.390379(12) 0.147660(6) 0.00629(9) Uani 1 1 d . D .

loop_
_atom_site_aniso_label
_atom_site_aniso_U_11
_atom_site_aniso_U_22
_atom_site_aniso_U_33
_atom_site_aniso_U_23
_atom_site_aniso_U_13
_atom_site_aniso_U_12
C1 0.038(3) 0.025(2) 0.032(2) -0.0047(18) -0.0185(19) 0.0145(18)
C2 0.017(2) 0.0205(16) 0.014(2) 0.0000(14) -0.0054(16) 0.0063(16)
C3 0.017(2) 0.0247(19) 0.020(2) -0.0026(18) -0.0140(19) 0.0091(19)
C4 0.009(2) 0.0189(16) 0.0099(18) 0.0011(14) -0.0039(14) 0.0007(15)
C5 0.015(2) 0.0255(18) 0.015(2) -0.0035(15) -0.0083(13) 0.000(2)
C6 0.0233(18) 0.0362(15) 0.0115(16) 0.0055(13) -0.0053(12) 0.0089(17)
C7 0.0090(19) 0.0261(14) 0.0073(14) 0.0000(13) 0.0000(12) 0.0052(14)
C8 0.009(2) 0.0282(16) 0.0065(17) -0.0014(14) -0.0035(14) 0.0018(16)
C9 0.0036(16) 0.0234(12) 0.0066(14) -0.0013(11) 0.0004(12) 0.0006(12)
C10 0.0109(19) 0.0268(15) 0.0155(17) -0.0006(15) -0.0071(13) -0.0035(14)
C11 0.018(2) 0.037(2) 0.0120(19) 0.0033(16) 0.0035(16) -0.0072(18)
C12 0.005(2) 0.0342(16) 0.0089(16) 0.0003(14) 0.0029(16) -0.0042(16)
C13 0.012(2) 0.0367(18) 0.0086(18) -0.0020(14) 0.0039(18) 0.004(2)
C14 0.010(2) 0.0343(17) 0.0131(16) -0.0037(14) 0.0011(16) 0.0050(18)
C15 0.031(2) 0.043(2) 0.0190(18) -0.0135(16) 0.0047(16) 0.0040(17)
C16 0.040(2) 0.044(2) 0.008(2) 0.004(2) -0.0005(17) 0.002(2)
C17 0.020(3) 0.025(3) 0.007(2) -0.002(2) 0.000(2) -0.003(2)
C18 0.024(3) 0.037(4) 0.010(2) -0.010(2) 0.008(2) 0.002(3)
C19 0.008(2) 0.024(3) 0.017(3) -0.007(2) 0.006(2) -0.002(2)
C20 0.014(3) 0.024(3) 0.038(3) -0.003(3) 0.013(2) 0.006(2)
C21 0.018(3) 0.032(3) 0.017(2) 0.0082(19) -0.0068(17) -0.0006(17)
C22 0.003(2) 0.022(3) 0.009(2) 0.000(2) 0.0018(18) 0.000(2)
C23 0.015(3) 0.030(3) 0.008(2) -0.002(2) -0.0061(19) -0.008(2)
C24 0.011(2) 0.016(3) 0.012(2) -0.003(2) 0.0023(19) -0.005(2)
C25 0.044(3) 0.020(3) 0.017(2) -0.0043(19) -0.0068(19) -0.016(2)
C26 0.017(3) 0.028(3) 0.010(2) 0.002(2) -0.005(2) 0.012(2)
C27 0.005(2) 0.027(3) 0.006(2) 0.002(2) -0.0002(18) 0.007(2)
C28 0.016(3) 0.030(3) 0.009(2) -0.003(2) -0.009(2) 0.007(2)
C29 0.011(3) 0.022(3) 0.011(2) -0.004(2) 0.002(2) -0.003(2)
C30 0.024(3) 0.039(4) 0.021(3) -0.019(3) -0.007(2) 0.006(3)
C31 0.057(3) 0.071(3) 0.015(3) 0.016(3) 0.0065(18) -0.017(4)
C32 0.030(3) 0.043(4) 0.007(2) 0.001(2) -0.002(2) -0.016(3)
C33 0.018(3) 0.047(4) 0.012(3) -0.001(2) 0.011(2) -0.006(3)
C34 0.011(3) 0.034(3) 0.010(2) -0.011(2) 0.002(2) -0.003(2)
C35 0.015(3) 0.050(5) 0.028(3) -0.010(3) 0.006(2) 0.010(3)
C36 0.027(2) 0.023(3) 0.0196(19) 0.0088(17) -0.0009(18) -0.009(2)
C37 0.008(2) 0.022(3) 0.011(2) 0.009(2) -0.0031(18) -0.003(2)
C38 0.016(3) 0.023(3) 0.013(2) 0.005(2) 0.000(2) -0.001(2)
C39 0.008(2) 0.021(3) 0.016(2) 0.000(2) 0.0007(19) 0.001(2)
C40 0.043(4) 0.018(3) 0.021(3) -0.001(2) 0.013(3) -0.004(3)
C41 0.030(4) 0.061(5) 0.026(3) 0.009(3) -0.010(3) 0.018(3)
C42 0.018(3) 0.029(4) 0.024(3) 0.013(3) 0.008(2) 0.007(2)
C43 0.025(3) 0.020(3) 0.019(3) -0.001(2) 0.001(2) 0.004(2)
C44 0.028(3) 0.022(3) 0.017(3) 0.000(2) 0.001(2) 0.002(2)
C45 0.013(3) 0.038(4) 0.019(3) -0.003(3) -0.001(2) -0.006(2)
C46 0.013(3) 0.036(4) 0.015(3) -0.002(2) 0.001(2) 0.000(2)
C47 0.022(3) 0.047(4) 0.024(3) -0.008(3) -0.006(2) 0.003(3)
C48 0.035(4) 0.099(8) 0.020(3) -0.009(4) -0.011(3) 0.004(4)
C49 0.053(5) 0.072(6) 0.040(4) -0.009(4) -0.001(3) 0.003(4)
C50 0.028(4) 0.035(3) 0.058(4) -0.021(3) -0.013(3) -0.003(3)
C51 0.024(3) 0.037(3) 0.031(3) 0.017(3) 0.003(2) 0.002(3)
C52 0.034(4) 0.075(4) 0.032(4) 0.005(4) 0.010(3) 0.005(4)
C53 0.019(3) 0.044(4) 0.031(3) 0.016(3) -0.003(2) -0.012(3)
C54 0.012(3) 0.018(3) 0.029(2) -0.004(2) 0.007(2) -0.001(2)
C55 0.023(3) 0.022(3) 0.036(3) 0.010(3) 0.010(2) -0.001(2)
C56 0.037(4) 0.056(5) 0.035(3) -0.012(4) 0.013(3) -0.004(4)
N1 0.011(2) 0.038(3) 0.012(2) 0.008(2) 0.0017(17) 0.006(2)
N2 0.010(2) 0.018(2) 0.014(2) 0.0008(17) 0.0031(17) 0.0004(18)
N3 0.021(3) 0.081(4) 0.024(3) -0.015(3) -0.007(2) -0.015(3)
N4 0.014(2) 0.019(2) 0.023(2) -0.0008(17) -0.0091(16) 0.0004(17)
O1 0.0132(17) 0.0178(19) 0.0116(15) -0.0021(13) -0.0028(12) 0.0027(14)
O2 0.0079(16) 0.0183(18) 0.0120(16) -0.0039(14) -0.0063(12) 0.0043(13)
O3 0.0115(17) 0.0219(18) 0.0113(15) 0.0029(13) -0.0043(12) 0.0029(13)
O4 0.0052(15) 0.0250(19) 0.0071(14) -0.0002(13) -0.0024(11) -0.0001(13)
O5 0.0113(17) 0.028(2) 0.0066(13) -0.0022(13) 0.0004(13) -0.0035(15)
O6 0.0112(18) 0.028(2) 0.0141(14) -0.0064(13) 0.0046(14) 0.0026(15)
O7 0.0153(19) 0.025(2) 0.0061(16) -0.0026(15) -0.0010(14) 0.0017(16)
O8 0.0104(18) 0.023(2) 0.0123(17) -0.0022(15) 0.0023(14) 0.0033(15)
O9 0.0080(17) 0.0156(19) 0.0172(18) 0.0060(14) -0.0078(14) -0.0021(14)
O10 0.0109(17) 0.0151(19) 0.0100(16) 0.0011(14) 0.0004(13) -0.0021(14)
O11 0.0137(18) 0.017(2) 0.0158(17) -0.0033(15) -0.0087(14) 0.0018(15)
O12 0.0104(18) 0.018(2) 0.0114(16) -0.0046(14) -0.0051(14) -0.0017(15)
O13 0.025(2) 0.030(2) 0.0104(17) 0.0087(16) -0.0033(16) -0.0053(18)
O14 0.0094(18) 0.024(2) 0.0174(18) 0.0052(16) 0.0070(15) 0.0036(15)
O15 0.0095(17) 0.017(2) 0.0125(17) 0.0013(14) -0.0024(14) -0.0037(14)
O16 0.0133(18) 0.0144(19) 0.0156(17) 0.0032(14) 0.0051(14) 0.0010(15)
F1 0.060(3) 0.040(2) 0.045(2) -0.0198(18) -0.0234(17) 0.036(2)
F2 0.055(2) 0.035(2) 0.054(2) -0.0073(18) -0.0381(19) 0.0255(17)
F3 0.075(3) 0.028(2) 0.058(3) 0.020(2) -0.019(2) 0.001(2)
F4 0.0339(16) 0.0402(19) 0.0454(19) -0.0099(15) -0.0316(15) 0.0066(15)
F5 0.0227(18) 0.0216(15) 0.0271(16) -0.0053(12) -0.0067(13) -0.0013(13)
F6 0.0440(19) 0.049(2) 0.0161(16) -0.0131(15) 0.0066(14) -0.0079(18)
F7A 0.030(4) 0.0337(16) 0.021(3) 0.0109(17) -0.002(3) 0.010(2)
F8A 0.028(2) 0.047(4) 0.040(4) 0.012(3) -0.019(2) 0.009(2)
F9A 0.049(3) 0.043(4) 0.012(2) 0.006(2) 0.007(2) 0.003(3)
F7B 0.040(3) 0.044(4) 0.021(3) 0.015(3) 0.007(2) 0.005(3)
F8B 0.035(3) 0.050(4) 0.028(3) 0.005(3) -0.021(3) 0.007(3)
F9B 0.036(4) 0.035(2) 0.030(3) 0.008(2) -0.006(3) 0.014(3)
F10 0.0225(16) 0.037(2) 0.0342(16) 0.0010(16) -0.0204(15) -0.0103(14)
F11 0.0238(15) 0.0270(16) 0.0401(19) -0.0127(16) -0.0086(13) 0.0032(13)
F12 0.032(2) 0.033(2) 0.0258(14) 0.0076(14) -0.0025(12) -0.0167(15)
F13 0.036(2) 0.043(2) 0.0289(16) 0.0056(16) -0.0070(15) -0.0230(18)
F14 0.0302(17) 0.040(2) 0.036(2) 0.0119(17) -0.0025(14) 0.0014(15)
F15 0.049(2) 0.054(3) 0.0234(15) 0.0094(16) 0.0221(16) -0.0119(19)
F16A 0.060(3) 0.052(3) 0.023(2) -0.016(2) -0.013(2) 0.001(3)
F17A 0.035(2) 0.066(4) 0.061(4) -0.042(3) 0.009(2) 0.008(2)
F18A 0.065(4) 0.043(2) 0.029(3) -0.016(2) 0.001(3) -0.009(3)
F16B 0.075(4) 0.048(4) 0.024(3) -0.011(2) 0.021(3) 0.005(3)
F17B 0.048(3) 0.039(3) 0.035(4) -0.015(2) 0.004(3) 0.013(3)
F18B 0.044(3) 0.061(4) 0.059(4) -0.029(3) -0.008(3) -0.007(3)
F19A 0.044(4) 0.040(3) 0.024(3) 0.012(2) 0.003(3) 0.000(3)
F20A 0.064(4) 0.055(3) 0.018(3) 0.000(3) -0.016(3) 0.003(3)
F21A 0.043(3) 0.056(5) 0.040(4) 0.020(3) 0.009(3) 0.002(3)
F19B 0.054(3) 0.052(4) 0.035(4) 0.005(3) -0.020(3) -0.002(3)
F20B 0.058(3) 0.055(4) 0.027(4) 0.011(3) 0.018(3) 0.006(3)
F21B 0.050(5) 0.042(2) 0.025(4) 0.007(3) 0.007(4) -0.007(3)
F22 0.040(2) 0.031(2) 0.066(3) -0.024(2) 0.005(2) 0.0031(19)
F23 0.035(2) 0.048(3) 0.067(3) 0.005(2) 0.036(2) 0.0148(19)
F24 0.031(2) 0.043(3) 0.048(2) 0.005(2) 0.0003(18) 0.0215(19)
F25 0.051(3) 0.063(3) 0.037(2) 0.0189(18) 0.0031(18) 0.037(2)
F26 0.080(3) 0.052(3) 0.031(2) 0.0163(16) -0.041(2) -0.017(2)
F27 0.0299(19) 0.063(3) 0.043(2) 0.038(2) -0.0015(15) -0.0074(17)
F28 0.073(2) 0.050(3) 0.048(2) 0.0126(19) -0.038(2) -0.041(2)
F29 0.092(3) 0.024(2) 0.056(3) -0.017(2) 0.026(2) -0.005(2)
F30 0.040(2) 0.025(2) 0.0280(15) 0.0086(14) -0.0072(13) -0.0206(16)
F31 0.0213(17) 0.0242(18) 0.0217(16) -0.0062(14) -0.0037(13) 0.0134(14)
F32 0.0248(18) 0.0321(19) 0.0246(16) 0.0013(14) -0.0156(14) 0.0151(15)
F33 0.034(2) 0.027(2) 0.0263(18) 0.0130(15) 0.0021(15) 0.0051(16)
F34 0.024(2) 0.056(3) 0.037(2) -0.024(2) -0.0158(17) -0.0049(18)
F35 0.088(4) 0.033(3) 0.065(3) -0.024(2) -0.043(3) 0.000(3)
F36 0.042(2) 0.086(3) 0.033(2) -0.038(2) 0.0066(18) -0.002(2)
F37 0.065(3) 0.058(2) 0.040(2) 0.0276(17) -0.0012(19) -0.011(2)
F38 0.092(3) 0.103(4) 0.036(2) 0.035(2) -0.024(2) -0.028(3)
F39 0.096(3) 0.098(3) 0.061(3) 0.027(3) 0.048(3) 0.004(3)
F40 0.019(2) 0.075(3) 0.053(3) -0.013(2) 0.0193(19) 0.012(2)
F41 0.029(2) 0.066(3) 0.036(2) 0.000(2) -0.0049(17) 0.026(2)
F42 0.034(2) 0.038(3) 0.064(3) -0.023(2) 0.005(2) 0.0113(19)
F43A 0.058(3) 0.020(2) 0.045(2) 0.0048(17) 0.015(2) -0.0094(18)
F44A 0.081(3) 0.040(3) 0.0249(16) 0.0190(17) -0.014(2) -0.022(2)
F45A 0.0272(17) 0.046(3) 0.052(3) 0.009(2) -0.0005(17) -0.0221(18)
F43B 0.035(4) 0.034(5) 0.042(5) 0.008(4) 0.001(3) 0.004(4)
F44B 0.038(5) 0.033(5) 0.028(3) 0.004(4) 0.009(4) -0.007(4)
F45B 0.043(5) 0.032(5) 0.033(4) -0.003(4) -0.003(4) -0.011(4)
F46 0.108(4) 0.044(3) 0.0159(18) -0.0049(18) 0.017(2) 0.002(3)
F47 0.053(3) 0.047(3) 0.053(3) 0.000(2) 0.026(2) 0.027(2)
F48 0.057(3) 0.055(3) 0.063(3) -0.042(3) 0.024(3) -0.025(2)
Nd1 0.00380(14) 0.01241(16) 0.00421(14) -0.00119(9) -0.00158(8) 0.00174(9)
Nd2 0.00260(14) 0.00815(16) 0.00812(14) 0.00224(9) -0.00215(9) -0.00057(9)

loop_
_atom_type_symbol
_atom_type_description
_atom_type_scat_dispersion_real
_atom_type_scat_dispersion_imag
_atom_type_scat_source
C C 0.0181 0.0091 'International Tables Vol C Tables 4.2.6.8 and 6.1.1.4'
H H 0.0000 0.0000 'International Tables Vol C Tables 4.2.6.8 and 6.1.1.4'
N N 0.0311 0.0180 'International Tables Vol C Tables 4.2.6.8 and 6.1.1.4'
O O 0.0492 0.0322 'International Tables Vol C Tables 4.2.6.8 and 6.1.1.4'
F F 0.0727 0.0534 'International Tables Vol C Tables 4.2.6.8 and 6.1.1.4'
Nd Nd -3.1807 10.9079 'International Tables Vol C Tables 4.2.6.8 and 6.1.1.4'

loop_
_geom_angle_atom_site_label_1
_geom_angle_atom_site_label_2
_geom_angle_atom_site_label_3
_geom_angle
F2 C1 F1 107.2(6)
F2 C1 F3 108.0(6)
F1 C1 F3 107.5(6)
F2 C1 C2 113.1(6)
F1 C1 C2 110.9(5)
F3 C1 C2 110.0(6)
O1 C2 C3 128.8(5)
O1 C2 C1 113.3(5)
C3 C2 C1 117.9(5)
C2 C3 C4 122.1(5)
C2 C3 H3 119.0
C4 C3 H3 119.0
O2 C4 C3 128.6(5)
O2 C4 C5 113.4(5)
C3 C4 C5 118.0(5)
F4 C5 F5 107.3(5)
F4 C5 F6 107.9(5)
F5 C5 F6 106.3(5)
F4 C5 C4 113.7(5)
F5 C5 C4 111.5(4)
F6 C5 C4 109.7(5)
F9B C6 F9A 124.7(8)
F9A C6 F7A 109.6(7)
F9B C6 F8A 88.4(7)
F9A C6 F8A 108.3(7)
F7A C6 F8A 107.6(6)
F9B C6 F8B 109.8(7)
F9A C6 F8B 82.9(7)
F7A C6 F8B 125.5(7)
F9B C6 F7B 104.8(8)
F7A C6 F7B 86.8(7)
F8A C6 F7B 127.3(7)
F8B C6 F7B 104.9(7)
F9B C6 C7 113.4(7)
F9A C6 C7 108.5(6)
F7A C6 C7 111.5(6)
F8A C6 C7 111.2(6)
F8B C6 C7 113.7(6)
F7B C6 C7 109.4(6)
O3 C7 C8 129.1(5)
O3 C7 C6 113.6(5)
C8 C7 C6 117.3(4)
C7 C8 C9 121.3(5)
C7 C8 H8 119.4
C9 C8 H8 119.4
O4 C9 C8 128.2(5)
O4 C9 C10 114.3(5)
C8 C9 C10 117.4(4)
F11 C10 F10 107.3(5)
F11 C10 F12 107.2(5)
F10 C10 F12 107.5(5)
F11 C10 C9 110.3(4)
F10 C10 C9 114.0(5)
F12 C10 C9 110.3(4)
F13 C11 F14 107.2(6)
F13 C11 F15 108.0(5)
F14 C11 F15 107.3(5)
F13 C11 C12 111.8(5)
F14 C11 C12 109.8(5)
F15 C11 C12 112.5(5)
O5 C12 C13 128.6(6)
O5 C12 C11 113.4(5)
C13 C12 C11 118.1(5)
C12 C13 C14 121.5(5)
C12 C13 H13 119.3
C14 C13 H13 119.3
O6 C14 C13 128.1(5)
O6 C14 C15 114.3(5)
C13 C14 C15 117.6(5)
F18B C15 F17A 132.7(8)
F18B C15 F16B 114.8(9)
F17A C15 F16B 50.0(6)
F17A C15 F18A 112.4(7)
F16B C15 F18A 136.0(7)
F18B C15 F17B 110.9(9)
F17A C15 F17B 49.8(6)
F16B C15 F17B 99.2(7)
F18A C15 F17B 72.0(7)
F18B C15 F16A 59.0(8)
F17A C15 F16A 106.3(7)
F16B C15 F16A 61.2(7)
F18A C15 F16A 98.2(6)
F17B C15 F16A 140.9(7)
F18B C15 C14 112.4(7)
F17A C15 C14 114.7(6)
F16B C15 C14 110.9(6)
F18A C15 C14 112.8(5)
F17B C15 C14 107.7(6)
F16A C15 C14 110.9(5)
F21B C16 F20A 124.2(9)
F21B C16 F20B 111.5(8)
F20A C16 F20B 77.5(7)
F20A C16 F19A 108.4(7)
F20B C16 F19A 128.0(8)
F21B C16 F19B 109.1(8)
F20B C16 F19B 105.3(8)
F19A C16 F19B 88.1(7)
F21B C16 F21A 82.2(7)
F20A C16 F21A 106.1(7)
F19A C16 F21A 102.9(7)
F19B C16 F21A 131.1(8)
F21B C16 C17 113.1(7)
F20A C16 C17 113.4(6)
F20B C16 C17 111.4(6)
F19A C16 C17 112.5(6)
F19B C16 C17 105.9(7)
F21A C16 C17 112.8(6)
O7 C17 C18 128.7(5)
O7 C17 C16 115.2(5)
C18 C17 C16 116.1(5)
C19 C18 C17 121.8(5)
C19 C18 H18 119.1
C17 C18 H18 119.1
O8 C19 C18 127.7(6)
O8 C19 C20 114.9(5)
C18 C19 C20 117.4(5)
F23 C20 F24 106.5(5)
F23 C20 F22 107.9(5)
F24 C20 F22 106.4(6)
F23 C20 C19 112.1(5)
F24 C20 C19 112.6(5)
F22 C20 C19 110.9(5)
F25 C21 F27 106.0(6)
F25 C21 F26 108.1(6)
F27 C21 F26 107.0(5)
F25 C21 C22 110.4(5)
F27 C21 C22 111.1(5)
F26 C21 C22 113.9(5)
O9 C22 C23 128.1(5)
O9 C22 C21 114.1(5)
C23 C22 C21 117.8(5)
C24 C23 C22 121.3(5)
C24 C23 H23 119.4
C22 C23 H23 119.4
O10 C24 C23 129.2(5)
O10 C24 C25 114.1(5)
C23 C24 C25 116.6(5)
F28 C25 F30 107.9(5)
F28 C25 F29 107.2(5)
F30 C25 F29 107.9(6)
F28 C25 C24 113.3(6)
F30 C25 C24 111.8(5)
F29 C25 C24 108.6(5)
F33 C26 F32 107.2(4)
F33 C26 F31 106.7(5)
F32 C26 F31 107.1(4)
F33 C26 C27 110.9(5)
F32 C26 C27 113.1(5)
F31 C26 C27 111.5(4)
O11 C27 C28 128.6(5)
O11 C27 C26 113.5(5)
C28 C27 C26 117.9(4)
C27 C28 C29 120.8(5)
C27 C28 H28 119.6
C29 C28 H28 119.6
O12 C29 C28 129.2(5)
O12 C29 C30 113.8(5)
C28 C29 C30 117.0(5)
F36 C30 F34 107.6(5)
F36 C30 F35 107.9(6)
F34 C30 F35 106.1(6)
F36 C30 C29 109.5(6)
F34 C30 C29 113.4(5)
F35 C30 C29 112.2(5)
F38 C31 F37 108.9(8)
F38 C31 F39 107.4(7)
F37 C31 F39 104.4(7)
F38 C31 C32 111.2(7)
F37 C31 C32 111.8(6)
F39 C31 C32 112.9(8)
O13 C32 C33 128.4(6)
O13 C32 C31 113.3(7)
C33 C32 C31 118.2(6)
C34 C33 C32 120.5(5)
C34 C33 H33 119.8
C32 C33 H33 119.8
O14 C34 C33 127.5(6)
O14 C34 C35 114.0(5)
C33 C34 C35 118.5(5)
F42 C35 F40 107.9(5)
F42 C35 F41 106.9(6)
F40 C35 F41 105.3(5)
F42 C35 C34 112.2(5)
F40 C35 C34 113.8(6)
F41 C35 C34 110.4(5)
F45B C36 F44A 126.7(11)
F45B C36 F43A 53.4(11)
F44A C36 F43A 108.8(5)
F45B C36 F44B 109.9(12)
F43A C36 F44B 133.2(11)
F45B C36 F45A 50.9(11)
F44A C36 F45A 107.8(5)
F43A C36 F45A 103.8(5)
F44B C36 F45A 70.2(11)
F45B C36 F43B 106.5(12)
F44A C36 F43B 61.7(10)
F43A C36 F43B 56.5(10)
F44B C36 F43B 101.6(12)
F45A C36 F43B 145.6(12)
F45B C36 C37 118.9(11)
F44A C36 C37 114.2(5)
F43A C36 C37 112.4(4)
F44B C36 C37 113.2(11)
F45A C36 C37 109.1(5)
F43B C36 C37 104.9(11)
O15 C37 C38 129.0(5)
O15 C37 C36 114.8(5)
C38 C37 C36 116.1(5)
C37 C38 C39 121.4(5)
C37 C38 H38 119.3
C39 C38 H38 119.3
O16 C39 C38 127.8(5)
O16 C39 C40 114.3(5)
C38 C39 C40 117.8(5)
F48 C40 F46 109.6(6)
F48 C40 F47 106.7(6)
F46 C40 F47 105.7(6)
F48 C40 C39 111.0(5)
F46 C40 C39 114.2(5)
F47 C40 C39 109.3(5)
N1 C41 H41A 109.5
N1 C41 H41B 109.5
H41A C41 H41B 109.5
N1 C41 H41C 109.5
H41A C41 H41C 109.5
H41B C41 H41C 109.5
N2 C42 N1 107.9(6)
N2 C42 H42 126.0
N1 C42 H42 126.0
C44 C43 N2 107.1(5)
C44 C43 H43 126.5
N2 C43 H43 126.5
C43 C44 N1 107.1(6)
C43 C44 H44 126.4
N1 C44 H44 126.4
N2 C45 C46 112.6(5)
N2 C45 H45A 109.1
C46 C45 H45A 109.1
N2 C45 H45B 109.1
C46 C45 H45B 109.1
H45A C45 H45B 107.8
C45 C46 C47 110.7(5)
C45 C46 H46A 109.5
C47 C46 H46A 109.5
C45 C46 H46B 109.5
C47 C46 H46B 109.5
H46A C46 H46B 108.1
C48 C47 C46 112.4(6)
C48 C47 H47A 109.1
C46 C47 H47A 109.1
C48 C47 H47B 109.1
C46 C47 H47B 109.1
H47A C47 H47B 107.9
C47 C48 H48A 109.5
C47 C48 H48B 109.5
H48A C48 H48B 109.5
C47 C48 H48C 109.5
H48A C48 H48C 109.5
H48B C48 H48C 109.5
N3 C49 H49A 109.5
N3 C49 H49B 109.5
H49A C49 H49B 109.5
N3 C49 H49C 109.5
H49A C49 H49C 109.5
H49B C49 H49C 109.5
N3 C50 N4 106.5(7)
N3 C50 H50 126.8
N4 C50 H50 126.8
C52 C51 N4 112.9(8)
C52 C51 H51 123.6
N4 C51 H51 123.6
N3 C52 C51 104.8(8)
N3 C52 H52 127.6
C51 C52 H52 127.6
N4 C53 C54 113.6(5)
N4 C53 H53A 108.8
C54 C53 H53A 108.8
N4 C53 H53B 108.8
C54 C53 H53B 108.8
H53A C53 H53B 107.7
C53 C54 C55 111.8(5)
C53 C54 H54A 109.3
C55 C54 H54A 109.3
C53 C54 H54B 109.3
C55 C54 H54B 109.3
H54A C54 H54B 107.9
C56 C55 C54 113.3(6)
C56 C55 H55A 108.9
C54 C55 H55A 108.9
C56 C55 H55B 108.9
C54 C55 H55B 108.9
H55A C55 H55B 107.7
C55 C56 H56A 109.5
C55 C56 H56B 109.5
H56A C56 H56B 109.5
C55 C56 H56C 109.5
H56A C56 H56C 109.5
H56B C56 H56C 109.5
C42 N1 C44 109.4(5)
C42 N1 C41 124.2(6)
C44 N1 C41 126.3(6)
C42 N2 C43 108.4(5)
C42 N2 C45 127.1(6)
C43 N2 C45 124.5(5)
C52 N3 C50 112.4(7)
C52 N3 C49 126.0(8)
C50 N3 C49 121.6(8)
C51 N4 C50 103.3(6)
C51 N4 C53 125.9(6)
C50 N4 C53 130.8(6)
C2 O1 Nd1 133.9(4)
C4 O2 Nd1 134.1(4)
C7 O3 Nd1 133.2(4)
C9 O4 Nd1 134.3(4)
C12 O5 Nd1 132.0(4)
C14 O6 Nd1 131.8(4)
C17 O7 Nd1 133.8(4)
C19 O8 Nd1 135.6(4)
C22 O9 Nd2 134.6(3)
C24 O10 Nd2 134.4(3)
C27 O11 Nd2 135.3(4)
C29 O12 Nd2 134.6(4)
C32 O13 Nd2 135.2(4)
C34 O14 Nd2 136.8(4)
C37 O15 Nd2 131.7(4)
C39 O16 Nd2 132.1(4)
O4 Nd1 O5 132.83(12)
O4 Nd1 O8 103.59(13)
O5 Nd1 O8 92.87(13)
O4 Nd1 O3 71.70(13)
O5 Nd1 O3 71.92(13)
O8 Nd1 O3 72.38(13)
O4 Nd1 O2 151.04(12)
O5 Nd1 O2 74.95(12)
O8 Nd1 O2 79.17(12)
O3 Nd1 O2 134.52(13)
O4 Nd1 O6 72.31(13)
O5 Nd1 O6 71.07(13)
O8 Nd1 O6 148.62(13)
O3 Nd1 O6 76.97(13)
O2 Nd1 O6 119.87(12)
O4 Nd1 O1 88.74(12)
O5 Nd1 O1 108.56(13)
O8 Nd1 O1 137.08(12)
O3 Nd1 O1 149.07(12)
O2 Nd1 O1 71.63(12)
O6 Nd1 O1 74.30(13)
O4 Nd1 O7 78.03(12)
O5 Nd1 O7 148.61(12)
O8 Nd1 O7 70.51(13)
O3 Nd1 O7 123.97(12)
O2 Nd1 O7 75.84(13)
O6 Nd1 O7 135.25(14)
O1 Nd1 O7 72.29(13)
O14 Nd2 O10 100.77(13)
O14 Nd2 O11 138.54(13)
O10 Nd2 O11 87.96(13)
O14 Nd2 O15 92.98(13)
O10 Nd2 O15 134.24(12)
O11 Nd2 O15 109.68(13)
O14 Nd2 O12 82.88(13)
O10 Nd2 O12 150.09(12)
O11 Nd2 O12 71.13(13)
O15 Nd2 O12 74.46(12)
O14 Nd2 O16 146.88(13)
O10 Nd2 O16 73.73(12)
O11 Nd2 O16 74.53(13)
O15 Nd2 O16 71.28(13)
O12 Nd2 O16 118.43(12)
O14 Nd2 O9 71.10(13)
O10 Nd2 O9 71.24(12)
O11 Nd2 O9 147.97(13)
O15 Nd2 O9 72.55(12)
O12 Nd2 O9 136.28(13)
O16 Nd2 O9 76.34(13)
O14 Nd2 O13 69.34(14)
O10 Nd2 O13 74.39(13)
O11 Nd2 O13 74.41(14)
O15 Nd2 O13 150.09(13)
O12 Nd2 O13 79.40(13)
O16 Nd2 O13 135.72(14)
O9 Nd2 O13 120.29(13)

loop_
_geom_bond_atom_site_label_1
_geom_bond_atom_site_label_2
_geom_bond_distance
C1 F2 1.323(8)
C1 F1 1.332(8)
C1 F3 1.336(10)
C1 C2 1.546(8)
C2 O1 1.252(7)
C2 C3 1.384(8)
C3 C4 1.388(8)
C3 H3 0.9500
C4 O2 1.253(6)
C4 C5 1.544(7)
C5 F4 1.322(7)
C5 F5 1.332(7)
C5 F6 1.338(7)
C6 F9B 1.309(8)
C6 F9A 1.324(7)
C6 F7A 1.328(8)
C6 F8A 1.331(7)
C6 F8B 1.339(8)
C6 F7B 1.356(8)
C6 C7 1.550(7)
C7 O3 1.247(7)
C7 C8 1.383(8)
C8 C9 1.404(7)
C8 H8 0.9500
C9 O4 1.252(6)
C9 C10 1.525(8)
C10 F11 1.327(7)
C10 F10 1.330(6)
C10 F12 1.337(7)
C11 F13 1.322(7)
C11 F14 1.335(8)
C11 F15 1.336(7)
C11 C12 1.542(9)
C12 O5 1.267(6)
C12 C13 1.377(8)
C13 C14 1.394(9)
C13 H13 0.9500
C14 O6 1.248(7)
C14 C15 1.543(8)
C15 F18B 1.255(8)
C15 F17A 1.270(7)
C15 F16B 1.335(8)
C15 F18A 1.351(7)
C15 F17B 1.366(8)
C15 F16A 1.369(7)
C16 F21B 1.294(8)
C16 F20A 1.303(8)
C16 F20B 1.325(8)
C16 F19A 1.346(8)
C16 F19B 1.347(8)
C16 F21A 1.358(8)
C16 C17 1.544(7)
C17 O7 1.250(7)
C17 C18 1.380(9)
C18 C19 1.379(9)
C18 H18 0.9500
C19 O8 1.261(7)
C19 C20 1.530(8)
C20 F23 1.330(7)
C20 F24 1.334(8)
C20 F22 1.335(8)
C21 F25 1.316(8)
C21 F27 1.318(7)
C21 F26 1.319(7)
C21 C22 1.537(7)
C22 O9 1.243(6)
C22 C23 1.397(8)
C23 C24 1.380(8)
C23 H23 0.9500
C24 O10 1.251(6)
C24 C25 1.542(8)
C25 F28 1.311(8)
C25 F30 1.325(7)
C25 F29 1.346(9)
C26 F33 1.338(7)
C26 F32 1.338(6)
C26 F31 1.340(6)
C26 C27 1.537(8)
C27 O11 1.256(6)
C27 C28 1.385(8)
C28 C29 1.391(8)
C28 H28 0.9500
C29 O12 1.240(7)
C29 C30 1.542(8)
C30 F36 1.319(8)
C30 F34 1.327(8)
C30 F35 1.327(9)
C31 F38 1.297(10)
C31 F37 1.302(11)
C31 F39 1.351(11)
C31 C32 1.538(9)
C32 O13 1.243(8)
C32 C33 1.393(10)
C33 C34 1.379(9)
C33 H33 0.9500
C34 O14 1.258(7)
C34 C35 1.525(9)
C35 F42 1.319(9)
C35 F40 1.333(7)
C35 F41 1.349(8)
C36 F45B 1.300(10)
C36 F44A 1.305(6)
C36 F43A 1.335(6)
C36 F44B 1.336(9)
C36 F45A 1.342(6)
C36 F43B 1.346(10)
C36 C37 1.538(7)
C37 O15 1.261(6)
C37 C38 1.381(8)
C38 C39 1.402(8)
C38 H38 0.9500
C39 O16 1.253(7)
C39 C40 1.526(8)
C40 F48 1.314(8)
C40 F46 1.319(7)
C40 F47 1.335(9)
C41 N1 1.471(7)
C41 H41A 0.9800
C41 H41B 0.9800
C41 H41C 0.9800
C42 N2 1.320(8)
C42 N1 1.336(9)
C42 H42 0.9500
C43 C44 1.345(9)
C43 N2 1.378(8)
C43 H43 0.9500
C44 N1 1.348(8)
C44 H44 0.9500
C45 N2 1.466(7)
C45 C46 1.526(8)
C45 H45A 0.9900
C45 H45B 0.9900
C46 C47 1.532(8)
C46 H46A 0.9900
C46 H46B 0.9900
C47 C48 1.518(10)
C47 H47A 0.9900
C47 H47B 0.9900
C48 H48A 0.9800
C48 H48B 0.9800
C48 H48C 0.9800
C49 N3 1.518(11)
C49 H49A 0.9800
C49 H49B 0.9800
C49 H49C 0.9800
C50 N3 1.351(12)
C50 N4 1.354(9)
C50 H50 0.9500
C51 C52 1.323(11)
C51 N4 1.340(8)
C51 H51 0.9500
C52 N3 1.256(13)
C52 H52 0.9500
C53 N4 1.458(8)
C53 C54 1.499(9)
C53 H53A 0.9900
C53 H53B 0.9900
C54 C55 1.524(8)
C54 H54A 0.9900
C54 H54B 0.9900
C55 C56 1.499(10)
C55 H55A 0.9900
C55 H55B 0.9900
C56 H56A 0.9800
C56 H56B 0.9800
C56 H56C 0.9800
O1 Nd1 2.439(4)
O2 Nd1 2.431(3)
O3 Nd1 2.430(3)
O4 Nd1 2.407(4)
O5 Nd1 2.408(4)
O6 Nd1 2.434(4)
O7 Nd1 2.447(4)
O8 Nd1 2.423(4)
O9 Nd2 2.438(3)
O10 Nd2 2.410(4)
O11 Nd2 2.413(4)
O12 Nd2 2.432(3)
O13 Nd2 2.461(4)
O14 Nd2 2.404(4)
O15 Nd2 2.421(4)
O16 Nd2 2.435(4)
